data_7214123
loop_
_publ_author_name
'Hern\'andez, Jos\'e G.'
'Macdonald, Neil A. J.'
'Mottillo, Cristina'
'Butler, Ian S.'
'Fri\<s\<ci\'c, Tomislav'

_publ_section_title
;
 A mechanochemical strategy for oxidative addition: remarkable yields and
 stereoselectivity in the halogenation of organometallic Re(i) complexes
;
_journal_issue 3
_journal_name_full 'Green Chemistry'
_journal_page_first 1087
_journal_paper_doi 10.1039/c3gc42104j
_journal_volume 16
_journal_year 2014
_chemical_formula_moiety 'C7 H5 Br2 O2 Re'
_chemical_formula_sum 'C7 H5 Br2 O2 Re'
_chemical_formula_weight 467.13
_chemical_name_common lat-2
_chemical_name_systematic
;
 lat-cyclopentadienyldibromodicarbonyl Re(III)
;
_space_group_IT_number 11
_symmetry_cell_setting monoclinic
_symmetry_space_group_name_Hall '-P 2yb'
_symmetry_space_group_name_H-M 'P 1 21/m 1'
_atom_sites_solution_hydrogens geom
_atom_sites_solution_primary direct
_atom_sites_solution_secondary difmap
_audit_creation_method SHELXL-97
_cell_angle_alpha 90.00
_cell_angle_beta 109.161(2)
_cell_angle_gamma 90.00
_cell_formula_units_Z 2
_cell_length_a 6.3400(11)
_cell_length_b 12.504(2)
_cell_length_c 6.4937(11)
_cell_measurement_temperature 296(2)
_cell_volume 486.27(14)
_computing_cell_refinement 'Bruker SAINT'
_computing_data_collection 'Bruker APEX2'
_computing_data_reduction 'Bruker SAINT'
_computing_molecular_graphics 'Bruker SHELXTL'
_computing_publication_material 'Bruker SHELXTL'
_computing_structure_refinement 'SHELXL-97 (Sheldrick, 1997)'
_computing_structure_solution 'SHELXS-97 (Sheldrick, 1997)'
_diffrn_ambient_temperature 296(2)
_diffrn_measured_fraction_theta_full 0.997
_diffrn_measured_fraction_theta_max 0.997
_diffrn_measurement_device_type 'Bruker APEX-II CCD'
_diffrn_measurement_method '\f and \w scans'
_diffrn_radiation_monochromator graphite
_diffrn_radiation_source 'fine-focus sealed tube'
_diffrn_radiation_type MoK\a
_diffrn_radiation_wavelength 0.71073
_diffrn_reflns_av_R_equivalents 0.0548
_diffrn_reflns_av_sigmaI/netI 0.0525
_diffrn_reflns_limit_h_max 7
_diffrn_reflns_limit_h_min -6
_diffrn_reflns_limit_k_max 14
_diffrn_reflns_limit_k_min -14
_diffrn_reflns_limit_l_max 7
_diffrn_reflns_limit_l_min -7
_diffrn_reflns_number 3371
_diffrn_reflns_theta_full 24.99
_diffrn_reflns_theta_max 24.99
_diffrn_reflns_theta_min 3.26
_diffrn_standards_number 0
_exptl_absorpt_coefficient_mu 20.667
_exptl_absorpt_correction_T_max 0.2317
_exptl_absorpt_correction_T_min 0.0283
_exptl_absorpt_correction_type multi-scan
_exptl_absorpt_process_details '(Blessing, 1995)'
_exptl_crystal_colour Red
_exptl_crystal_density_method 'not measured'
_exptl_crystal_description Plates
_exptl_crystal_F_000 416
_exptl_crystal_size_max 0.6
_exptl_crystal_size_mid 0.2
_exptl_crystal_size_min 0.1
_refine_diff_density_max 2.184
_refine_diff_density_min -1.219
_refine_diff_density_rms 0.283
_refine_ls_extinction_method none
_refine_ls_goodness_of_fit_ref 1.043
_refine_ls_hydrogen_treatment constr
_refine_ls_matrix_type full
_refine_ls_number_parameters 58
_refine_ls_number_reflns 903
_refine_ls_number_restraints 0
_refine_ls_restrained_S_all 1.043
_refine_ls_R_factor_all 0.0441
_refine_ls_R_factor_gt 0.0391
_refine_ls_shift/su_max 0.000
_refine_ls_shift/su_mean 0.000
_refine_ls_structure_factor_coef Fsqd
_refine_ls_weighting_details 'calc w=1/[\s^2^(Fo^2^)+(0.0591P)^2^+3.4820P] where P=(Fo^2^+2Fc^2^)/3'
_refine_ls_weighting_scheme calc
_refine_ls_wR_factor_gt 0.1058
_refine_ls_wR_factor_ref 0.1087
_reflns_number_gt 821
_reflns_number_total 903
_reflns_threshold_expression >2sigma(I)
_cod_data_source_file c3gc42104j.txt
_cod_data_source_block lat-2
_cod_depositor_comments
;
The following automatic conversions were performed:

'_symmetry_cell_setting' value 'Monoclinic' changed to 'monoclinic'
according to
/usr/data/users/saulius/automatic-downloads/current/RSC/lib/dictionaries/cif_core.dic
dictionary named 'cif_core.dic' version 2.4.2 from
2011-04-26.

'_exptl_absorpt_correction_type' value 'Multi-scan'
changed to 'multi-scan' according to
/usr/data/users/saulius/automatic-downloads/current/RSC/lib/dictionaries/cif_core.dic
dictionary named 'cif_core.dic' version 2.4.2 from 2011-04-26.

Automatic conversion script
Id: cif_fix_values 2281 2013-09-26 08:29:07Z andrius 
;
_cod_original_sg_symbol_H-M P21/m
_cod_database_code 7214123

loop_
_symmetry_equiv_pos_as_xyz
'x, y, z'
'-x, y+1/2, -z'
'-x, -y, -z'
'x, -y-1/2, z'

loop_
_atom_site_label
_atom_site_type_symbol
_atom_site_fract_x
_atom_site_fract_y
_atom_site_fract_z
_atom_site_U_iso_or_equiv
_atom_site_adp_type
_atom_site_occupancy
_atom_site_symmetry_multiplicity
_atom_site_calc_flag
_atom_site_refinement_flags
Re1 Re 0.47903(10) 0.2500 0.52450(9) 0.0328(3) Uani 1 2 d S
Br1 Br 0.4073(2) 0.11470(9) 0.79606(19) 0.0499(4) Uani 1 1 d .
O1 O 0.1421(17) 0.0943(8) 0.2223(15) 0.065(3) Uani 1 1 d .
C1 C 0.2717(19) 0.1507(10) 0.3380(18) 0.041(3) Uani 1 1 d .
C2 C 0.707(3) 0.2500 0.331(3) 0.051(4) Uani 1 2 d S
H2 H 0.6495 0.2500 0.1798 0.061 Uiso 1 2 calc SR
C3 C 0.757(2) 0.1583(11) 0.463(2) 0.058(3) Uani 1 1 d .
H3 H 0.7332 0.0878 0.4158 0.070 Uiso 1 1 calc R
C4 C 0.850(2) 0.1936(11) 0.682(2) 0.058(3) Uani 1 1 d .
H4 H 0.9018 0.1499 0.8040 0.069 Uiso 1 1 calc R

loop_
_atom_site_aniso_label
_atom_site_aniso_U_11
_atom_site_aniso_U_22
_atom_site_aniso_U_33
_atom_site_aniso_U_23
_atom_site_aniso_U_13
_atom_site_aniso_U_12
Re1 0.0339(4) 0.0337(4) 0.0295(4) 0.000 0.0085(3) 0.000
Br1 0.0676(9) 0.0409(7) 0.0438(7) 0.0057(5) 0.0219(6) -0.0026(6)
O1 0.059(6) 0.069(6) 0.054(5) -0.017(5) 0.002(5) -0.018(5)
C1 0.030(6) 0.047(6) 0.045(6) 0.004(5) 0.013(5) 0.005(5)
C2 0.042(11) 0.059(11) 0.052(10) 0.000 0.017(8) 0.000
C3 0.061(9) 0.042(7) 0.075(9) -0.011(6) 0.028(7) 0.005(6)
C4 0.039(8) 0.076(9) 0.055(7) 0.018(7) 0.010(6) 0.011(6)

loop_
_atom_type_symbol
_atom_type_description
_atom_type_scat_dispersion_real
_atom_type_scat_dispersion_imag
_atom_type_scat_source
C C 0.0033 0.0016 'International Tables Vol C Tables 4.2.6.8 and 6.1.1.4'
H H 0.0000 0.0000 'International Tables Vol C Tables 4.2.6.8 and 6.1.1.4'
Br Br -0.2901 2.4595 'International Tables Vol C Tables 4.2.6.8 and 6.1.1.4'
O O 0.0106 0.0060 'International Tables Vol C Tables 4.2.6.8 and 6.1.1.4'
Re Re -1.0185 7.2310 'International Tables Vol C Tables 4.2.6.8 and 6.1.1.4'

loop_
_geom_angle_atom_site_label_1
_geom_angle_atom_site_label_2
_geom_angle_atom_site_label_3
_geom_angle
_geom_angle_site_symmetry_1
_geom_angle_site_symmetry_3
C1 Re1 C1 80.5(7) . 4_565
C1 Re1 C2 94.7(5) . .
C1 Re1 C2 94.7(5) 4_565 .
C1 Re1 C3 129.2(5) . 4_565
C1 Re1 C3 88.4(5) 4_565 4_565
C2 Re1 C3 36.8(4) . 4_565
C1 Re1 C3 88.4(5) . .
C1 Re1 C3 129.2(5) 4_565 .
C2 Re1 C3 36.8(4) . .
C3 Re1 C3 61.4(7) 4_565 .
C1 Re1 C4 148.2(5) . 4_565
C1 Re1 C4 117.5(5) 4_565 4_565
C2 Re1 C4 59.8(6) . 4_565
C3 Re1 C4 35.9(5) 4_565 4_565
C3 Re1 C4 59.9(5) . 4_565
C1 Re1 C4 117.5(5) . .
C1 Re1 C4 148.2(5) 4_565 .
C2 Re1 C4 59.8(6) . .
C3 Re1 C4 59.9(5) 4_565 .
C3 Re1 C4 35.9(5) . .
C4 Re1 C4 35.0(7) 4_565 .
C1 Re1 Br1 127.9(3) . 4_565
C1 Re1 Br1 76.7(3) 4_565 4_565
C2 Re1 Br1 133.1(2) . 4_565
C3 Re1 Br1 96.4(4) 4_565 4_565
C3 Re1 Br1 141.1(4) . 4_565
C4 Re1 Br1 83.2(3) 4_565 4_565
C4 Re1 Br1 106.0(3) . 4_565
C1 Re1 Br1 76.7(3) . .
C1 Re1 Br1 127.9(3) 4_565 .
C2 Re1 Br1 133.1(2) . .
C3 Re1 Br1 141.1(4) 4_565 .
C3 Re1 Br1 96.4(4) . .
C4 Re1 Br1 106.0(3) 4_565 .
C4 Re1 Br1 83.2(3) . .
Br1 Re1 Br1 81.59(6) 4_565 .
O1 C1 Re1 177.4(10) . .
C3 C2 C3 109.6(17) 4_565 .
C3 C2 Re1 73.2(9) 4_565 .
C3 C2 Re1 73.2(9) . .
C3 C2 H2 125.2 4_565 .
C3 C2 H2 125.2 . .
Re1 C2 H2 120.0 . .
C2 C3 C4 107.1(12) . .
C2 C3 Re1 70.0(9) . .
C4 C3 Re1 75.9(8) . .
C2 C3 H3 126.5 . .
C4 C3 H3 126.5 . .
Re1 C3 H3 119.5 . .
C4 C4 C3 108.1(8) 4_565 .
C4 C4 Re1 72.5(3) 4_565 .
C3 C4 Re1 68.2(7) . .
C4 C4 H4 125.9 4_565 .
C3 C4 H4 125.9 . .
Re1 C4 H4 124.9 . .

loop_
_geom_bond_atom_site_label_1
_geom_bond_atom_site_label_2
_geom_bond_distance
_geom_bond_site_symmetry_2
Re1 C1 1.921(12) .
Re1 C1 1.921(12) 4_565
Re1 C2 2.202(19) .
Re1 C3 2.244(13) 4_565
Re1 C3 2.244(13) .
Re1 C4 2.343(13) 4_565
Re1 C4 2.343(13) .
Re1 Br1 2.5895(12) 4_565
Re1 Br1 2.5895(12) .
O1 C1 1.154(14) .
C2 C3 1.403(17) 4_565
C2 C3 1.403(17) .
C2 H2 0.9300 .
C3 C4 1.418(18) .
C3 H3 0.9300 .
C4 C4 1.41(3) 4_565
C4 H4 0.9300 .

loop_
_geom_torsion_atom_site_label_1
_geom_torsion_atom_site_label_2
_geom_torsion_atom_site_label_3
_geom_torsion_atom_site_label_4
_geom_torsion
_geom_torsion_site_symmetry_1
_geom_torsion_site_symmetry_4
C1 Re1 C2 C3 161.8(9) . 4_565
C1 Re1 C2 C3 81.0(9) 4_565 4_565
C3 Re1 C2 C3 -117.1(16) . 4_565
C4 Re1 C2 C3 -38.2(8) 4_565 4_565
C4 Re1 C2 C3 -79.0(10) . 4_565
Br1 Re1 C2 C3 4.8(11) 4_565 4_565
Br1 Re1 C2 C3 -122.0(6) . 4_565
C1 Re1 C2 C3 -81.0(9) . .
C1 Re1 C2 C3 -161.8(9) 4_565 .
C3 Re1 C2 C3 117.1(16) 4_565 .
C4 Re1 C2 C3 79.0(10) 4_565 .
C4 Re1 C2 C3 38.2(8) . .
Br1 Re1 C2 C3 122.0(6) 4_565 .
Br1 Re1 C2 C3 -4.8(11) . .
C3 C2 C3 C4 -3(2) 4_565 .
Re1 C2 C3 C4 -67.4(10) . .
C3 C2 C3 Re1 64.7(14) 4_565 .
C1 Re1 C3 C2 100.0(9) . .
C1 Re1 C3 C2 23.6(11) 4_565 .
C3 Re1 C3 C2 -37.3(10) 4_565 .
C4 Re1 C3 C2 -78.7(10) 4_565 .
C4 Re1 C3 C2 -114.4(13) . .
Br1 Re1 C3 C2 -99.1(9) 4_565 .
Br1 Re1 C3 C2 176.5(8) . .
C1 Re1 C3 C4 -145.6(8) . .
C1 Re1 C3 C4 138.1(8) 4_565 .
C2 Re1 C3 C4 114.4(13) . .
C3 Re1 C3 C4 77.1(9) 4_565 .
C4 Re1 C3 C4 35.7(8) 4_565 .
Br1 Re1 C3 C4 15.4(11) 4_565 .
Br1 Re1 C3 C4 -69.1(8) . .
C2 C3 C4 C4 1.7(13) . 4_565
Re1 C3 C4 C4 -61.8(4) . 4_565
C2 C3 C4 Re1 63.5(11) . .
C1 Re1 C4 C4 158.1(5) . 4_565
C1 Re1 C4 C4 39.0(8) 4_565 4_565
C2 Re1 C4 C4 79.4(3) . 4_565
C3 Re1 C4 C4 36.6(5) 4_565 4_565
C3 Re1 C4 C4 118.5(8) . 4_565
Br1 Re1 C4 C4 -51.52(10) 4_565 4_565
Br1 Re1 C4 C4 -130.72(9) . 4_565
C1 Re1 C4 C3 39.6(9) . .
C1 Re1 C4 C3 -79.5(13) 4_565 .
C2 Re1 C4 C3 -39.1(8) . .
C3 Re1 C4 C3 -81.9(11) 4_565 .
C4 Re1 C4 C3 -118.5(8) 4_565 .
Br1 Re1 C4 C3 -170.0(7) 4_565 .
Br1 Re1 C4 C3 110.8(8) . .
